data_1526821
loop_
_publ_author_name
'Titov, Yu.O.'
'Sich, A.M.'
'Slobodyanik, N.S.'
'Belyavina, N.M.'
'Markiv, V.Ya.'
'Kapshuk, A.O.'

_publ_section_title
;
 Layered perovskite-like structure of La4 Ti4-x Gax/2 Nbx/2 O14 phases
;
_journal_name_full 'Dopov. Nats. Akad. Nauk. Ukr.'
_journal_page_first 147
_journal_page_last 150
_journal_volume 2001
_journal_year 2001
_chemical_formula_sum 'Ga La4 Nb O14 Ti2'
_chemical_name_systematic 'La4 (Ti2 Ga Nb) O14'
_space_group_IT_number 33
_symmetry_space_group_name_Hall 'P 2c -2n'
_symmetry_space_group_name_H-M 'P n a 21'
_cell_angle_alpha 90
_cell_angle_beta 90
_cell_angle_gamma 90
_cell_formula_units_Z 4
_cell_length_a 25.839
_cell_length_b 7.85
_cell_length_c 5.5565
_cell_volume 1127.059
_citation_journal_id_ASTM DNAUFL
_cod_data_source_file Titov_DNAUFL_2001_1467.cif
_cod_data_source_block Ga1La4Nb1O14Ti2
_cod_original_formula_sum 'Ga1 La4 Nb1 O14 Ti2'
_cod_database_code 1526821

loop_
_symmetry_equiv_pos_as_xyz
x,y,z
-x,-y,z+1/2
-x+1/2,y+1/2,z+1/2
x+1/2,-y+1/2,z

loop_
_atom_site_label
_atom_site_type_symbol
_atom_site_fract_x
_atom_site_fract_y
_atom_site_fract_z
_atom_site_occupancy
_atom_site_U_iso_or_equiv
O13 O-2 0.458 0.133 0.558 1 0.0
O9 O-2 0.301 0.379 0.767 1 0.0
Nb1 Nb+5 0.0942 0.1403 0.775 0.25 0.0
O8 O-2 0.258 0.103 0.009 1 0.0
Ti3 Ti+4 0.3063 0.1403 0.7537 0.5 0.0
La3 La+3 0.3037 0.3767 0.2312 1 0.0
O14 O-2 0.473 0.112 0.073 1 0.0
Ti1 Ti+4 0.0942 0.1403 0.775 0.5 0.0
Nb2 Nb+5 0.1807 0.1403 0.2133 0.25 0.0
O1 O-2 0.035 0.134 0.577 1 0.0
Ti2 Ti+4 0.1807 0.1403 0.2133 0.5 0.0
Ga2 Ga+3 0.1807 0.1403 0.2133 0.25 0.0
Ga4 Ga+3 0.414 0.1403 0.2807 0.25 0.0
La4 La+3 0.4559 0.3767 0.7947 1 0.0
O12 O-2 0.402 0.373 0.186 1 0.0
Nb3 Nb+5 0.3063 0.1403 0.7537 0.25 0.0
La1 La+3 0.0537 0.3767 0.2851 1 0.0
La2 La+3 0.2008 0.3767 0.7319 1 0.0
O7 O-2 0.248 0.135 0.504 1 0.0
Ga3 Ga+3 0.3063 0.1403 0.7537 0.25 0.0
O4 O-2 0.14 0.145 0.5 1 0.0
O2 O-2 0.048 0.121 0.041 1 0.0
O6 O-2 0.207 0.366 0.186 1 0.0
O10 O-2 0.355 0.148 0.459 1 0.0
O5 O-2 0.162 0.119 0.903 1 0.0
Nb4 Nb+5 0.414 0.1403 0.2807 0.25 0.0
Ga1 Ga+3 0.0942 0.1403 0.775 0.25 0.0
Ti4 Ti+4 0.414 0.1403 0.2807 0.5 0.0
O3 O-2 0.099 0.378 0.806 1 0.0
O11 O-2 0.368 0.09 0.974 1 0.0
